data_4104291
loop_
_publ_author_name
'Takeaki Iwamoto'
'Maiko Kobayashi'
'Kei Uchiyama'
'Shin Sasaki'
'Selvarajan Nagendran'
'Hiroyuki Isobe'
'Mitsuo Kira'

_publ_section_title
;
 Anthryl-Substituted Trialkyldisilene Showing Distinct Intramolecular
 Charge-Transfer Transition
;
_journal_name_full 'Journal of the American Chemical Society'
_journal_page_first 3156
_journal_page_last 3157
_journal_paper_doi 10.1021/ja8093313
_journal_volume 131
_journal_year 2009
_chemical_formula_sum 'C34 H58 Si6'
_chemical_formula_weight 635.34
_chemical_name_systematic
;
 ?
;
_space_group_IT_number 33
_symmetry_cell_setting orthorhombic
_symmetry_space_group_name_Hall 'P 2c -2n'
_symmetry_space_group_name_H-M 'P n a 21'
_atom_sites_solution_hydrogens geom
_atom_sites_solution_primary direct
_atom_sites_solution_secondary difmap
_audit_creation_method SHELXL-97
_cell_angle_alpha 90.00
_cell_angle_beta 90.00
_cell_angle_gamma 90.00
_cell_formula_units_Z 4
_cell_length_a 22.011(6)
_cell_length_b 11.173(3)
_cell_length_c 15.114(4)
_cell_measurement_reflns_used 7871
_cell_measurement_temperature 173
_cell_measurement_theta_max 27.48
_cell_measurement_theta_min 2.29
_cell_volume 3717.0(17)
_computing_cell_refinement 'Bruker SMART'
_computing_data_collection 'Bruker SMART'
_computing_data_reduction 'Bruker SAINT'
_computing_molecular_graphics 'Bruker SHELXTL'
_computing_publication_material 'Bruker SHELXTL'
_computing_structure_refinement 'SHELXL-97 (Sheldrick, 1997)'
_computing_structure_solution 'SHELXS-97 (Sheldrick, 1990)'
_diffrn_ambient_temperature 173
_diffrn_detector_area_resol_mean 8.333
_diffrn_measured_fraction_theta_full 0.980
_diffrn_measured_fraction_theta_max 0.980
_diffrn_measurement_device_type 'CCD area detector'
_diffrn_measurement_method 'phi and omega scans'
_diffrn_radiation_monochromator graphite
_diffrn_radiation_source 'fine-focus sealed tube'
_diffrn_radiation_type MoK\a
_diffrn_radiation_wavelength 0.71073
_diffrn_reflns_av_R_equivalents 0.0574
_diffrn_reflns_av_sigmaI/netI 0.0674
_diffrn_reflns_limit_h_max 28
_diffrn_reflns_limit_h_min -28
_diffrn_reflns_limit_k_max 13
_diffrn_reflns_limit_k_min -14
_diffrn_reflns_limit_l_max 19
_diffrn_reflns_limit_l_min -13
_diffrn_reflns_number 19188
_diffrn_reflns_theta_full 27.74
_diffrn_reflns_theta_max 27.74
_diffrn_reflns_theta_min 1.85
_exptl_absorpt_coefficient_mu 0.246
_exptl_absorpt_correction_T_max 0.9524
_exptl_absorpt_correction_T_min 0.8868
_exptl_absorpt_correction_type empirical
_exptl_absorpt_process_details 'SADABS Sheldrick 1996'
_exptl_crystal_colour red-purple
_exptl_crystal_density_diffrn 1.135
_exptl_crystal_density_method 'not measured'
_exptl_crystal_description platelet
_exptl_crystal_F_000 1384
_exptl_crystal_size_max 0.50
_exptl_crystal_size_mid 0.50
_exptl_crystal_size_min 0.20
_refine_diff_density_max 0.648
_refine_diff_density_min -0.615
_refine_diff_density_rms 0.069
_refine_ls_abs_structure_details 'Flack H D (1983), Acta Cryst. A39, 876-881'
_refine_ls_abs_structure_Flack -0.06(11)
_refine_ls_extinction_method none
_refine_ls_goodness_of_fit_ref 1.036
_refine_ls_hydrogen_treatment constr
_refine_ls_matrix_type full
_refine_ls_number_parameters 376
_refine_ls_number_reflns 6842
_refine_ls_number_restraints 1
_refine_ls_restrained_S_all 1.036
_refine_ls_R_factor_all 0.0555
_refine_ls_R_factor_gt 0.0461
_refine_ls_shift/su_max 0.001
_refine_ls_shift/su_mean 0.000
_refine_ls_structure_factor_coef Fsqd
_refine_ls_weighting_details 'calc w=1/[\s^2^(Fo^2^)+(0.0661P)^2^+0.0000P] where P=(Fo^2^+2Fc^2^)/3'
_refine_ls_weighting_scheme calc
_refine_ls_wR_factor_gt 0.1122
_refine_ls_wR_factor_ref 0.1182
_reflns_number_gt 5932
_reflns_number_total 6842
_reflns_threshold_expression >2sigma(I)
_cod_data_source_file ja8093313_si_003.cif
_cod_data_source_block anthryldisilene
_cod_original_cell_volume 3716.9(17)
_cod_original_sg_symbol_H-M Pna2(1)
_cod_database_code 4104291

loop_
_symmetry_equiv_pos_as_xyz
'x, y, z'
'-x, -y, z+1/2'
'x+1/2, -y+1/2, z'
'-x+1/2, y+1/2, z+1/2'

loop_
_atom_site_label
_atom_site_type_symbol
_atom_site_fract_x
_atom_site_fract_y
_atom_site_fract_z
_atom_site_U_iso_or_equiv
_atom_site_adp_type
_atom_site_occupancy
_atom_site_symmetry_multiplicity
_atom_site_calc_flag
_atom_site_refinement_flags
Si2 Si 0.88827(4) 0.87807(7) 0.58246(6) 0.01881(17) Uani 1 1 d .
Si3 Si 0.89316(4) 1.12158(7) 0.46473(6) 0.02163(19) Uani 1 1 d .
Si6 Si 0.89977(4) 0.65318(7) 0.45059(5) 0.02008(18) Uani 1 1 d .
Si4 Si 0.95471(4) 1.11438(7) 0.65552(6) 0.02246(19) Uani 1 1 d .
Si1 Si 0.79955(4) 0.84521(8) 0.64105(7) 0.0269(2) Uani 1 1 d .
Si5 Si 0.99314(4) 0.68042(7) 0.60765(6) 0.02157(18) Uani 1 1 d .
C3 C 0.92993(13) 1.0235(3) 0.5535(2) 0.0188(6) Uani 1 1 d .
C5 C 0.97855(14) 0.8481(2) 0.46657(19) 0.0195(6) Uani 1 1 d .
H5A H 1.0181 0.8099 0.4530 0.023 Uiso 1 1 calc R
H5B H 0.9567 0.8605 0.4101 0.023 Uiso 1 1 calc R
C6 C 0.94046(13) 0.7633(3) 0.52758(19) 0.0177(6) Uani 1 1 d .
C1 C 0.77124(13) 0.6866(2) 0.6577(2) 0.0216(6) Uani 1 1 d .
C19 C 0.78842(13) 0.6192(3) 0.7339(2) 0.0223(7) Uani 1 1 d .
C25 C 0.94775(15) 1.2456(3) 0.4350(2) 0.0294(7) Uani 1 1 d .
H25A H 0.9840 1.2113 0.4072 0.044 Uiso 1 1 calc R
H25B H 0.9595 1.2889 0.4887 0.044 Uiso 1 1 calc R
H25C H 0.9281 1.3009 0.3937 0.044 Uiso 1 1 calc R
C14 C 0.77093(14) 0.4957(3) 0.7423(2) 0.0241(7) Uani 1 1 d .
C12 C 0.71482(13) 0.5077(3) 0.6041(2) 0.0241(6) Uani 1 1 d .
C8 C 0.71003(14) 0.6931(3) 0.5182(2) 0.0252(7) Uani 1 1 d .
H8 H 0.7213 0.7743 0.5093 0.030 Uiso 1 1 calc R
C17 C 0.83904(16) 0.6038(3) 0.8773(2) 0.0332(8) Uani 1 1 d .
H17 H 0.8614 0.6403 0.9238 0.040 Uiso 1 1 calc R
C30 C 0.95244(16) 0.6208(3) 0.7064(2) 0.0346(8) Uani 1 1 d .
H30A H 0.9805 0.5726 0.7420 0.052 Uiso 1 1 calc R
H30B H 0.9183 0.5709 0.6871 0.052 Uiso 1 1 calc R
H30C H 0.9371 0.6876 0.7420 0.052 Uiso 1 1 calc R
C2 C 0.74564(14) 0.9574(3) 0.6972(2) 0.0215(6) Uani 1 1 d .
C18 C 0.82217(15) 0.6705(3) 0.8057(2) 0.0263(7) Uani 1 1 d .
H18 H 0.8330 0.7528 0.8034 0.032 Uiso 1 1 calc R
C29 C 1.03260(15) 0.5517(3) 0.5520(3) 0.0334(8) Uani 1 1 d .
H29A H 1.0610 0.5142 0.5936 0.050 Uiso 1 1 calc R
H29B H 1.0550 0.5810 0.5003 0.050 Uiso 1 1 calc R
H29C H 1.0024 0.4926 0.5329 0.050 Uiso 1 1 calc R
C23 C 0.87799(16) 1.0423(3) 0.3578(2) 0.0277(7) Uani 1 1 d .
H23A H 0.8485 0.9781 0.3677 0.042 Uiso 1 1 calc R
H23B H 0.9159 1.0082 0.3352 0.042 Uiso 1 1 calc R
H23C H 0.8616 1.0993 0.3146 0.042 Uiso 1 1 calc R
C28 C 0.95057(15) 1.0239(3) 0.7596(2) 0.0284(7) Uani 1 1 d .
H28A H 0.9640 1.0729 0.8097 0.043 Uiso 1 1 calc R
H28B H 0.9770 0.9536 0.7541 0.043 Uiso 1 1 calc R
H28C H 0.9086 0.9978 0.7693 0.043 Uiso 1 1 calc R
C4 C 0.98967(13) 0.9693(3) 0.5109(2) 0.0219(6) Uani 1 1 d .
H4A H 1.0057 1.0261 0.4664 0.026 Uiso 1 1 calc R
H4B H 1.0208 0.9597 0.5576 0.026 Uiso 1 1 calc R
C31 C 1.05733(14) 0.7751(3) 0.6503(2) 0.0277(7) Uani 1 1 d .
H31A H 1.0408 0.8446 0.6817 0.041 Uiso 1 1 calc R
H31B H 1.0823 0.8022 0.6006 0.041 Uiso 1 1 calc R
H31C H 1.0823 0.7277 0.6910 0.041 Uiso 1 1 calc R
C16 C 0.82379(16) 0.4815(3) 0.8830(2) 0.0339(8) Uani 1 1 d .
H16 H 0.8366 0.4358 0.9326 0.041 Uiso 1 1 calc R
C7 C 0.73268(13) 0.6316(3) 0.5940(2) 0.0220(6) Uani 1 1 d .
C21 C 0.69246(15) 0.9840(3) 0.6352(2) 0.0320(7) Uani 1 1 d .
H21A H 0.6707 0.9095 0.6222 0.048 Uiso 1 1 calc R
H21B H 0.7078 1.0187 0.5801 0.048 Uiso 1 1 calc R
H21C H 0.6647 1.0407 0.6638 0.048 Uiso 1 1 calc R
C15 C 0.79092(15) 0.4292(3) 0.8181(2) 0.0296(7) Uani 1 1 d .
H15 H 0.7809 0.3467 0.8228 0.036 Uiso 1 1 calc R
C22 C 0.77910(14) 1.0736(3) 0.7177(2) 0.0260(7) Uani 1 1 d .
H22A H 0.7499 1.1341 0.7375 0.039 Uiso 1 1 calc R
H22B H 0.7998 1.1020 0.6643 0.039 Uiso 1 1 calc R
H22C H 0.8091 1.0592 0.7644 0.039 Uiso 1 1 calc R
C13 C 0.73562(14) 0.4433(3) 0.6771(2) 0.0250(7) Uani 1 1 d .
H13 H 0.7252 0.3611 0.6823 0.030 Uiso 1 1 calc R
C26 C 0.91128(16) 1.2556(3) 0.6790(2) 0.0308(7) Uani 1 1 d .
H26A H 0.8687 1.2359 0.6910 0.046 Uiso 1 1 calc R
H26B H 0.9136 1.3088 0.6275 0.046 Uiso 1 1 calc R
H26C H 0.9289 1.2958 0.7306 0.046 Uiso 1 1 calc R
C10 C 0.65620(15) 0.5182(3) 0.4686(2) 0.0327(8) Uani 1 1 d .
H10 H 0.6302 0.4813 0.4264 0.039 Uiso 1 1 calc R
C20 C 0.71980(16) 0.9044(3) 0.7832(2) 0.0305(8) Uani 1 1 d .
H20A H 0.6889 0.9585 0.8073 0.046 Uiso 1 1 calc R
H20B H 0.7526 0.8947 0.8264 0.046 Uiso 1 1 calc R
H20C H 0.7014 0.8263 0.7708 0.046 Uiso 1 1 calc R
C9 C 0.67288(16) 0.6396(3) 0.4583(2) 0.0312(7) Uani 1 1 d .
H9 H 0.6581 0.6840 0.4092 0.037 Uiso 1 1 calc R
C11 C 0.67704(15) 0.4540(3) 0.5384(2) 0.0303(7) Uani 1 1 d .
H11 H 0.6663 0.3719 0.5437 0.036 Uiso 1 1 calc R
C24 C 0.81770(15) 1.1878(3) 0.4957(2) 0.0295(7) Uani 1 1 d .
H24A H 0.8017 1.2340 0.4458 0.044 Uiso 1 1 calc R
H24B H 0.8228 1.2406 0.5470 0.044 Uiso 1 1 calc R
H24C H 0.7892 1.1234 0.5106 0.044 Uiso 1 1 calc R
C27 C 1.03620(14) 1.1638(3) 0.6427(3) 0.0337(8) Uani 1 1 d .
H27A H 1.0465 1.2202 0.6900 0.051 Uiso 1 1 calc R
H27B H 1.0414 1.2030 0.5852 0.051 Uiso 1 1 calc R
H27C H 1.0630 1.0940 0.6462 0.051 Uiso 1 1 calc R
C34 C 0.86688(14) 0.5226(3) 0.5113(2) 0.0250(7) Uani 1 1 d .
H34A H 0.8470 0.5507 0.5654 0.037 Uiso 1 1 calc R
H34B H 0.8994 0.4664 0.5267 0.037 Uiso 1 1 calc R
H34C H 0.8370 0.4822 0.4736 0.037 Uiso 1 1 calc R
C32 C 0.95296(16) 0.5942(3) 0.3632(2) 0.0278(7) Uani 1 1 d .
H32A H 0.9826 0.5402 0.3906 0.042 Uiso 1 1 calc R
H32B H 0.9743 0.6612 0.3353 0.042 Uiso 1 1 calc R
H32C H 0.9296 0.5506 0.3184 0.042 Uiso 1 1 calc R
C33 C 0.83877(15) 0.7295(3) 0.3850(2) 0.0259(7) Uani 1 1 d .
H33A H 0.8103 0.6695 0.3621 0.039 Uiso 1 1 calc R
H33B H 0.8572 0.7729 0.3355 0.039 Uiso 1 1 calc R
H33C H 0.8169 0.7859 0.4231 0.039 Uiso 1 1 calc R

loop_
_atom_site_aniso_label
_atom_site_aniso_U_11
_atom_site_aniso_U_22
_atom_site_aniso_U_33
_atom_site_aniso_U_23
_atom_site_aniso_U_13
_atom_site_aniso_U_12
Si2 0.0217(4) 0.0210(4) 0.0137(4) -0.0014(3) 0.0034(3) -0.0011(3)
Si3 0.0279(4) 0.0227(4) 0.0143(4) 0.0015(3) 0.0008(4) -0.0008(3)
Si6 0.0252(4) 0.0229(4) 0.0122(4) -0.0021(3) 0.0011(3) 0.0007(3)
Si4 0.0252(4) 0.0274(4) 0.0148(4) -0.0041(3) 0.0006(3) -0.0023(3)
Si1 0.0284(4) 0.0239(4) 0.0283(5) -0.0025(4) 0.0125(4) -0.0016(3)
Si5 0.0223(4) 0.0275(4) 0.0149(4) 0.0014(3) -0.0008(3) 0.0025(3)
C3 0.0206(14) 0.0226(14) 0.0133(13) -0.0009(11) 0.0011(11) -0.0021(12)
C5 0.0234(14) 0.0224(14) 0.0126(14) 0.0008(12) 0.0015(12) 0.0000(11)
C6 0.0205(14) 0.0212(14) 0.0115(13) 0.0003(11) 0.0025(11) 0.0002(11)
C1 0.0231(14) 0.0215(14) 0.0203(15) -0.0008(12) 0.0083(13) 0.0006(11)
C19 0.0204(15) 0.0271(16) 0.0195(16) -0.0010(12) 0.0077(13) 0.0010(12)
C25 0.0392(19) 0.0239(16) 0.0252(17) 0.0026(13) 0.0071(15) -0.0054(14)
C14 0.0263(16) 0.0271(16) 0.0189(15) 0.0004(12) 0.0061(13) 0.0035(13)
C12 0.0245(15) 0.0286(15) 0.0191(15) -0.0040(13) 0.0063(13) -0.0025(12)
C8 0.0277(16) 0.0315(16) 0.0164(15) 0.0022(13) 0.0049(13) 0.0010(13)
C17 0.0300(18) 0.050(2) 0.0199(16) -0.0015(15) -0.0016(14) 0.0023(16)
C30 0.0314(18) 0.050(2) 0.0228(18) 0.0136(16) -0.0001(15) 0.0063(15)
C2 0.0254(15) 0.0241(15) 0.0150(15) -0.0008(12) 0.0058(12) 0.0011(12)
C18 0.0282(17) 0.0304(17) 0.0204(16) -0.0041(13) 0.0036(14) -0.0011(14)
C29 0.0286(17) 0.0322(18) 0.039(2) -0.0074(15) -0.0077(16) 0.0084(14)
C23 0.0378(18) 0.0288(16) 0.0166(15) 0.0009(13) -0.0051(14) -0.0010(14)
C28 0.0337(18) 0.0359(18) 0.0158(15) -0.0045(13) -0.0040(14) -0.0004(14)
C4 0.0218(15) 0.0274(15) 0.0165(15) 0.0014(12) 0.0034(12) -0.0020(12)
C31 0.0269(16) 0.0324(17) 0.0237(16) -0.0031(14) -0.0060(14) 0.0022(13)
C16 0.0353(19) 0.047(2) 0.0195(16) 0.0072(15) 0.0043(14) 0.0054(16)
C7 0.0224(14) 0.0270(15) 0.0164(15) 0.0012(12) 0.0075(13) 0.0018(12)
C21 0.0283(17) 0.0401(19) 0.0276(18) -0.0055(15) 0.0009(15) 0.0001(14)
C15 0.0294(17) 0.0355(18) 0.0239(17) 0.0051(14) 0.0076(14) 0.0004(14)
C22 0.0263(16) 0.0331(17) 0.0187(15) -0.0053(13) 0.0040(13) -0.0020(13)
C13 0.0274(16) 0.0221(16) 0.0256(16) -0.0003(12) 0.0069(13) -0.0030(12)
C26 0.0393(18) 0.0295(17) 0.0236(17) -0.0090(13) -0.0013(15) -0.0012(15)
C10 0.0292(17) 0.050(2) 0.0190(16) -0.0085(15) 0.0019(14) -0.0056(15)
C20 0.0341(18) 0.0340(19) 0.0235(17) 0.0013(14) 0.0142(15) 0.0020(14)
C9 0.0358(18) 0.0423(19) 0.0156(16) 0.0028(14) 0.0031(15) 0.0041(14)
C11 0.0315(18) 0.0355(18) 0.0239(17) -0.0037(14) 0.0059(14) -0.0066(15)
C24 0.0322(18) 0.0323(17) 0.0239(17) 0.0076(14) 0.0026(14) 0.0038(14)
C27 0.0298(16) 0.0417(19) 0.0296(18) -0.0126(16) 0.0004(16) -0.0056(15)
C34 0.0276(16) 0.0253(16) 0.0219(16) -0.0024(12) 0.0022(14) -0.0004(12)
C32 0.0367(18) 0.0299(17) 0.0169(15) -0.0049(13) 0.0045(14) -0.0001(14)
C33 0.0298(17) 0.0306(16) 0.0174(15) -0.0033(13) -0.0079(13) 0.0028(13)

loop_
_atom_type_symbol
_atom_type_description
_atom_type_scat_dispersion_real
_atom_type_scat_dispersion_imag
_atom_type_scat_source
C C 0.0033 0.0016 'International Tables Vol C Tables 4.2.6.8 and 6.1.1.4'
H H 0.0000 0.0000 'International Tables Vol C Tables 4.2.6.8 and 6.1.1.4'
Si Si 0.0817 0.0704 'International Tables Vol C Tables 4.2.6.8 and 6.1.1.4'

loop_
_geom_angle_atom_site_label_1
_geom_angle_atom_site_label_2
_geom_angle_atom_site_label_3
_geom_angle
C6 Si2 C3 100.49(13)
C6 Si2 Si1 127.09(10)
C3 Si2 Si1 131.73(10)
C23 Si3 C24 104.12(16)
C23 Si3 C25 104.79(16)
C24 Si3 C25 109.46(15)
C23 Si3 C3 114.20(14)
C24 Si3 C3 115.17(14)
C25 Si3 C3 108.53(15)
C34 Si6 C33 109.71(15)
C34 Si6 C32 108.17(14)
C33 Si6 C32 103.51(15)
C34 Si6 C6 112.59(14)
C33 Si6 C6 111.36(13)
C32 Si6 C6 111.08(14)
C28 Si4 C26 105.69(16)
C28 Si4 C27 106.92(17)
C26 Si4 C27 104.90(16)
C28 Si4 C3 111.99(14)
C26 Si4 C3 116.73(14)
C27 Si4 C3 109.95(15)
C1 Si1 C2 110.37(13)
C1 Si1 Si2 120.46(10)
C2 Si1 Si2 128.56(10)
C30 Si5 C31 106.72(17)
C30 Si5 C29 107.90(18)
C31 Si5 C29 103.70(15)
C30 Si5 C6 112.82(14)
C31 Si5 C6 113.59(14)
C29 Si5 C6 111.52(15)
C4 C3 Si3 106.61(19)
C4 C3 Si2 99.53(18)
Si3 C3 Si2 116.34(15)
C4 C3 Si4 107.0(2)
Si3 C3 Si4 112.33(15)
Si2 C3 Si4 113.54(15)
C4 C5 C6 111.3(2)
C4 C5 H5A 109.4
C6 C5 H5A 109.4
C4 C5 H5B 109.4
C6 C5 H5B 109.4
H5A C5 H5B 108.0
C5 C6 Si2 99.86(18)
C5 C6 Si5 109.92(19)
Si2 C6 Si5 114.47(15)
C5 C6 Si6 106.34(19)
Si2 C6 Si6 114.42(15)
Si5 C6 Si6 110.89(14)
C7 C1 C19 118.4(3)
C7 C1 Si1 120.7(2)
C19 C1 Si1 120.9(2)
C1 C19 C18 122.5(3)
C1 C19 C14 120.4(3)
C18 C19 C14 117.1(3)
Si3 C25 H25A 109.5
Si3 C25 H25B 109.5
H25A C25 H25B 109.5
Si3 C25 H25C 109.5
H25A C25 H25C 109.5
H25B C25 H25C 109.5
C13 C14 C15 121.4(3)
C13 C14 C19 119.6(3)
C15 C14 C19 119.0(3)
C13 C12 C11 121.7(3)
C13 C12 C7 119.2(3)
C11 C12 C7 119.1(3)
C9 C8 C7 122.3(3)
C9 C8 H8 118.8
C7 C8 H8 118.8
C18 C17 C16 120.9(3)
C18 C17 H17 119.6
C16 C17 H17 119.6
Si5 C30 H30A 109.5
Si5 C30 H30B 109.5
H30A C30 H30B 109.5
Si5 C30 H30C 109.5
H30A C30 H30C 109.5
H30B C30 H30C 109.5
C22 C2 C21 109.3(3)
C22 C2 C20 109.6(3)
C21 C2 C20 108.0(3)
C22 C2 Si1 110.3(2)
C21 C2 Si1 109.2(2)
C20 C2 Si1 110.5(2)
C17 C18 C19 121.5(3)
C17 C18 H18 119.3
C19 C18 H18 119.3
Si5 C29 H29A 109.5
Si5 C29 H29B 109.5
H29A C29 H29B 109.5
Si5 C29 H29C 109.5
H29A C29 H29C 109.5
H29B C29 H29C 109.5
Si3 C23 H23A 109.5
Si3 C23 H23B 109.5
H23A C23 H23B 109.5
Si3 C23 H23C 109.5
H23A C23 H23C 109.5
H23B C23 H23C 109.5
Si4 C28 H28A 109.5
Si4 C28 H28B 109.5
H28A C28 H28B 109.5
Si4 C28 H28C 109.5
H28A C28 H28C 109.5
H28B C28 H28C 109.5
C5 C4 C3 112.6(2)
C5 C4 H4A 109.1
C3 C4 H4A 109.1
C5 C4 H4B 109.1
C3 C4 H4B 109.1
H4A C4 H4B 107.8
Si5 C31 H31A 109.5
Si5 C31 H31B 109.5
H31A C31 H31B 109.5
Si5 C31 H31C 109.5
H31A C31 H31C 109.5
H31B C31 H31C 109.5
C15 C16 C17 120.2(3)
C15 C16 H16 119.9
C17 C16 H16 119.9
C1 C7 C8 123.0(3)
C1 C7 C12 120.3(3)
C8 C7 C12 116.8(3)
C2 C21 H21A 109.5
C2 C21 H21B 109.5
H21A C21 H21B 109.5
C2 C21 H21C 109.5
H21A C21 H21C 109.5
H21B C21 H21C 109.5
C16 C15 C14 121.3(3)
C16 C15 H15 119.4
C14 C15 H15 119.3
C2 C22 H22A 109.5
C2 C22 H22B 109.5
H22A C22 H22B 109.5
C2 C22 H22C 109.5
H22A C22 H22C 109.5
H22B C22 H22C 109.5
C14 C13 C12 122.0(3)
C14 C13 H13 119.0
C12 C13 H13 119.0
Si4 C26 H26A 109.5
Si4 C26 H26B 109.5
H26A C26 H26B 109.5
Si4 C26 H26C 109.5
H26A C26 H26C 109.5
H26B C26 H26C 109.5
C11 C10 C9 120.4(3)
C11 C10 H10 119.8
C9 C10 H10 119.8
C2 C20 H20A 109.5
C2 C20 H20B 109.5
H20A C20 H20B 109.5
C2 C20 H20C 109.5
H20A C20 H20C 109.5
H20B C20 H20C 109.5
C8 C9 C10 120.3(3)
C8 C9 H9 119.9
C10 C9 H9 119.9
C10 C11 C12 121.1(3)
C10 C11 H11 119.5
C12 C11 H11 119.5
Si3 C24 H24A 109.5
Si3 C24 H24B 109.5
H24A C24 H24B 109.5
Si3 C24 H24C 109.5
H24A C24 H24C 109.5
H24B C24 H24C 109.5
Si4 C27 H27A 109.5
Si4 C27 H27B 109.5
H27A C27 H27B 109.5
Si4 C27 H27C 109.5
H27A C27 H27C 109.5
H27B C27 H27C 109.5
Si6 C34 H34A 109.5
Si6 C34 H34B 109.5
H34A C34 H34B 109.5
Si6 C34 H34C 109.5
H34A C34 H34C 109.5
H34B C34 H34C 109.5
Si6 C32 H32A 109.5
Si6 C32 H32B 109.5
H32A C32 H32B 109.5
Si6 C32 H32C 109.5
H32A C32 H32C 109.5
H32B C32 H32C 109.5
Si6 C33 H33A 109.5
Si6 C33 H33B 109.5
H33A C33 H33B 109.5
Si6 C33 H33C 109.5
H33A C33 H33C 109.5
H33B C33 H33C 109.5

loop_
_geom_bond_atom_site_label_1
_geom_bond_atom_site_label_2
_geom_bond_distance
Si2 C6 1.911(3)
Si2 C3 1.917(3)
Si2 Si1 2.1754(12)
Si3 C23 1.872(3)
Si3 C24 1.878(3)
Si3 C25 1.888(3)
Si3 C3 1.912(3)
Si6 C34 1.869(3)
Si6 C33 1.874(3)
Si6 C32 1.883(3)
Si6 C6 1.916(3)
Si4 C28 1.872(3)
Si4 C26 1.879(3)
Si4 C27 1.887(3)
Si4 C3 1.925(3)
Si1 C1 1.895(3)
Si1 C2 1.923(3)
Si5 C30 1.863(4)
Si5 C31 1.879(3)
Si5 C29 1.880(3)
Si5 C6 1.915(3)
C3 C4 1.584(4)
C5 C4 1.530(4)
C5 C6 1.566(4)
C5 H5A 0.9900
C5 H5B 0.9900
C1 C7 1.422(4)
C1 C19 1.428(4)
C19 C18 1.434(5)
C19 C14 1.439(4)
C25 H25A 0.9800
C25 H25B 0.9800
C25 H25C 0.9800
C14 C13 1.384(5)
C14 C15 1.435(5)
C12 C13 1.394(5)
C12 C11 1.428(5)
C12 C7 1.448(4)
C8 C9 1.359(5)
C8 C7 1.426(4)
C8 H8 0.9500
C17 C18 1.365(5)
C17 C16 1.410(5)
C17 H17 0.9500
C30 H30A 0.9800
C30 H30B 0.9800
C30 H30C 0.9800
C2 C22 1.524(4)
C2 C21 1.528(5)
C2 C20 1.538(4)
C18 H18 0.9500
C29 H29A 0.9800
C29 H29B 0.9800
C29 H29C 0.9800
C23 H23A 0.9800
C23 H23B 0.9800
C23 H23C 0.9800
C28 H28A 0.9800
C28 H28B 0.9800
C28 H28C 0.9800
C4 H4A 0.9900
C4 H4B 0.9900
C31 H31A 0.9800
C31 H31B 0.9800
C31 H31C 0.9800
C16 C15 1.352(5)
C16 H16 0.9500
C21 H21A 0.9800
C21 H21B 0.9800
C21 H21C 0.9800
C15 H15 0.9500
C22 H22A 0.9800
C22 H22B 0.9800
C22 H22C 0.9800
C13 H13 0.9500
C26 H26A 0.9800
C26 H26B 0.9800
C26 H26C 0.9800
C10 C11 1.356(5)
C10 C9 1.414(5)
C10 H10 0.9500
C20 H20A 0.9800
C20 H20B 0.9800
C20 H20C 0.9800
C9 H9 0.9500
C11 H11 0.9500
C24 H24A 0.9800
C24 H24B 0.9800
C24 H24C 0.9800
C27 H27A 0.9800
C27 H27B 0.9800
C27 H27C 0.9800
C34 H34A 0.9800
C34 H34B 0.9800
C34 H34C 0.9800
C32 H32A 0.9800
C32 H32B 0.9800
C32 H32C 0.9800
C33 H33A 0.9800
C33 H33B 0.9800
C33 H33C 0.9800

loop_
_geom_torsion_atom_site_label_1
_geom_torsion_atom_site_label_2
_geom_torsion_atom_site_label_3
_geom_torsion_atom_site_label_4
_geom_torsion
C6 Si2 Si1 C1 9.62(18)
C3 Si2 Si1 C1 178.18(17)
C6 Si2 Si1 C2 179.80(17)
C3 Si2 Si1 C2 -11.6(2)
C23 Si3 C3 C4 55.1(2)
C24 Si3 C3 C4 175.5(2)
C25 Si3 C3 C4 -61.4(2)
C23 Si3 C3 Si2 -54.8(2)
C24 Si3 C3 Si2 65.6(2)
C25 Si3 C3 Si2 -171.31(16)
C23 Si3 C3 Si4 171.93(15)
C24 Si3 C3 Si4 -67.6(2)
C25 Si3 C3 Si4 55.45(19)
C6 Si2 C3 C4 -7.2(2)
Si1 Si2 C3 C4 -177.99(14)
C6 Si2 C3 Si3 106.74(17)
Si1 Si2 C3 Si3 -64.0(2)
C6 Si2 C3 Si4 -120.57(16)
Si1 Si2 C3 Si4 68.69(19)
C28 Si4 C3 C4 -94.2(2)
C26 Si4 C3 C4 143.8(2)
C27 Si4 C3 C4 24.5(2)
C28 Si4 C3 Si3 149.12(16)
C26 Si4 C3 Si3 27.1(2)
C27 Si4 C3 Si3 -92.17(19)
C28 Si4 C3 Si2 14.5(2)
C26 Si4 C3 Si2 -107.48(18)
C27 Si4 C3 Si2 133.24(17)
C4 C5 C6 Si2 35.2(3)
C4 C5 C6 Si5 -85.4(3)
C4 C5 C6 Si6 154.5(2)
C3 Si2 C6 C5 -15.1(2)
Si1 Si2 C6 C5 156.23(15)
C3 Si2 C6 Si5 102.21(16)
Si1 Si2 C6 Si5 -86.44(16)
C3 Si2 C6 Si6 -128.23(16)
Si1 Si2 C6 Si6 43.1(2)
C30 Si5 C6 C5 159.8(2)
C31 Si5 C6 C5 38.2(2)
C29 Si5 C6 C5 -78.6(2)
C30 Si5 C6 Si2 48.4(2)
C31 Si5 C6 Si2 -73.3(2)
C29 Si5 C6 Si2 169.99(16)
C30 Si5 C6 Si6 -82.9(2)
C31 Si5 C6 Si6 155.45(15)
C29 Si5 C6 Si6 38.7(2)
C34 Si6 C6 C5 166.30(19)
C33 Si6 C6 C5 -70.0(2)
C32 Si6 C6 C5 44.8(2)
C34 Si6 C6 Si2 -84.48(18)
C33 Si6 C6 Si2 39.2(2)
C32 Si6 C6 Si2 154.03(16)
C34 Si6 C6 Si5 46.83(19)
C33 Si6 C6 Si5 170.54(15)
C32 Si6 C6 Si5 -74.65(18)
C2 Si1 C1 C7 92.4(3)
Si2 Si1 C1 C7 -95.8(2)
C2 Si1 C1 C19 -88.1(3)
Si2 Si1 C1 C19 83.8(2)
C7 C1 C19 C18 -173.8(3)
Si1 C1 C19 C18 6.7(4)
C7 C1 C19 C14 4.8(4)
Si1 C1 C19 C14 -174.7(2)
C1 C19 C14 C13 -2.0(4)
C18 C19 C14 C13 176.7(3)
C1 C19 C14 C15 177.6(3)
C18 C19 C14 C15 -3.7(4)
C1 Si1 C2 C22 156.7(2)
Si2 Si1 C2 C22 -14.3(3)
C1 Si1 C2 C21 -83.3(2)
Si2 Si1 C2 C21 105.8(2)
C1 Si1 C2 C20 35.4(3)
Si2 Si1 C2 C20 -135.6(2)
C16 C17 C18 C19 0.0(5)
C1 C19 C18 C17 -178.8(3)
C14 C19 C18 C17 2.5(5)
C6 C5 C4 C3 -46.6(3)
Si3 C3 C4 C5 -91.5(2)
Si2 C3 C4 C5 29.8(3)
Si4 C3 C4 C5 148.2(2)
C18 C17 C16 C15 -1.4(5)
C19 C1 C7 C8 176.3(3)
Si1 C1 C7 C8 -4.2(4)
C19 C1 C7 C12 -4.0(4)
Si1 C1 C7 C12 175.6(2)
C9 C8 C7 C1 -179.5(3)
C9 C8 C7 C12 0.7(4)
C13 C12 C7 C1 0.3(4)
C11 C12 C7 C1 -178.8(3)
C13 C12 C7 C8 -179.9(3)
C11 C12 C7 C8 0.9(4)
C17 C16 C15 C14 0.1(5)
C13 C14 C15 C16 -177.9(3)
C19 C14 C15 C16 2.5(5)
C15 C14 C13 C12 178.6(3)
C19 C14 C13 C12 -1.8(5)
C11 C12 C13 C14 -178.3(3)
C7 C12 C13 C14 2.6(5)
C7 C8 C9 C10 -1.3(5)
C11 C10 C9 C8 0.1(5)
C9 C10 C11 C12 1.6(5)
C13 C12 C11 C10 178.8(3)
C7 C12 C11 C10 -2.1(5)
